data_7228140
loop_
_publ_author_name
'Duan, Hai-Bao'
'Yu, Shan-Shan'
'Liu, Shao-Xian'
'Zhang, Hui'

_publ_section_title
;
 A multi-functional iodoplumbate-based hybrid crystal:
 1-propyl-4-aminopyridinium triiodoplumbate
;
_journal_issue 37
_journal_name_full 'RSC Adv.'
_journal_page_first 23234
_journal_paper_doi 10.1039/C7RA03524A
_journal_volume 7
_journal_year 2017
_chemical_formula_sum 'C8 H13 I3 N2 Pb'
_chemical_formula_weight 725.09
_chemical_name_systematic
; 
 ? 
;
_space_group_IT_number 62
_symmetry_cell_setting orthorhombic
_symmetry_space_group_name_Hall '-P 2ac 2n'
_symmetry_space_group_name_H-M 'P n m a'
_atom_sites_solution_hydrogens geom
_atom_sites_solution_primary direct
_atom_sites_solution_secondary difmap
_audit_creation_method SHELXL-97
_audit_update_record
;
2016-10-12 deposited with the CCDC.
2017-04-20 downloaded from the CCDC.
;
_cell_angle_alpha 90.00
_cell_angle_beta 90.00
_cell_angle_gamma 90.00
_cell_formula_units_Z 4
_cell_length_a 7.8748(5)
_cell_length_b 10.4050(8)
_cell_length_c 19.3554(17)
_cell_measurement_reflns_used 3967
_cell_measurement_temperature 296(2)
_cell_measurement_theta_max 29.0713
_cell_measurement_theta_min 3.1511
_cell_volume 1585.9(2)
_computing_cell_refinement
;
CrysAlisPro, Oxford Diffraction Ltd.,
Version 1.171.34.44 (release 25-10-2010 CrysAlis171 .NET)
(compiled Oct 25 2010,18:11:34)
;
_computing_data_collection
;
CrysAlisPro, Oxford Diffraction Ltd.,
Version 1.171.34.44 (release 25-10-2010 CrysAlis171 .NET)
(compiled Oct 25 2010,18:11:34)
;
_computing_data_reduction
;
CrysAlisPro, Oxford Diffraction Ltd.,
Version 1.171.34.44 (release 25-10-2010 CrysAlis171 .NET)
(compiled Oct 25 2010,18:11:34)
;
_computing_structure_refinement 'SHELXL-97 (Sheldrick, 2008)'
_computing_structure_solution 'SHELXS-97 (Sheldrick, 2008)'
_diffrn_ambient_temperature 296(2)
_diffrn_detector_area_resol_mean 15.9149
_diffrn_measured_fraction_theta_full 0.998
_diffrn_measured_fraction_theta_max 0.998
_diffrn_measurement_device_type 'Xcalibur, Sapphire3, Gemini ultra'
_diffrn_measurement_method '\w scans'
_diffrn_radiation_monochromator graphite
_diffrn_radiation_source 'fine-focus sealed tube'
_diffrn_radiation_type MoK\a
_diffrn_radiation_wavelength 0.71073
_diffrn_reflns_av_R_equivalents 0.1229
_diffrn_reflns_av_sigmaI/netI 0.0613
_diffrn_reflns_limit_h_max 9
_diffrn_reflns_limit_h_min -9
_diffrn_reflns_limit_k_max 12
_diffrn_reflns_limit_k_min -10
_diffrn_reflns_limit_l_max 19
_diffrn_reflns_limit_l_min -23
_diffrn_reflns_number 8936
_diffrn_reflns_theta_full 25.67
_diffrn_reflns_theta_max 25.67
_diffrn_reflns_theta_min 3.34
_exptl_absorpt_coefficient_mu 16.452
_exptl_absorpt_correction_T_max 0.1557
_exptl_absorpt_correction_T_min 0.1101
_exptl_absorpt_correction_type multi-scan
_exptl_absorpt_process_details
;
CrysAlisPro, Oxford Diffraction Ltd.,
Version 1.171.34.44 (release 25-10-2010 CrysAlis171 .NET)
(compiled Oct 25 2010,18:11:34)
Empirical absorption correction using spherical harmonics,
 implemented in SCALE3 ABSPACK scaling algorithm.
;
_exptl_crystal_density_diffrn 3.037
_exptl_crystal_density_method 'not measured'
_exptl_crystal_F_000 1264
_exptl_crystal_size_max 0.24
_exptl_crystal_size_mid 0.21
_exptl_crystal_size_min 0.18
_refine_diff_density_max 4.721
_refine_diff_density_min -2.636
_refine_diff_density_rms 0.562
_refine_ls_extinction_method none
_refine_ls_goodness_of_fit_ref 1.120
_refine_ls_hydrogen_treatment mixed
_refine_ls_matrix_type full
_refine_ls_number_parameters 98
_refine_ls_number_reflns 1596
_refine_ls_number_restraints 102
_refine_ls_restrained_S_all 1.089
_refine_ls_R_factor_all 0.0949
_refine_ls_R_factor_gt 0.0832
_refine_ls_shift/su_max 0.001
_refine_ls_shift/su_mean 0.000
_refine_ls_structure_factor_coef Fsqd
_refine_ls_weighting_details 'calc w=1/[\s^2^(Fo^2^)+(0.1621P)^2^+0.0000P] where P=(Fo^2^+2Fc^2^)/3'
_refine_ls_weighting_scheme calc
_refine_ls_wR_factor_gt 0.2296
_refine_ls_wR_factor_ref 0.2460
_reflns_number_gt 1258
_reflns_number_total 1596
_reflns_threshold_expression >2sigma(I)
_cod_data_source_file c7ra03524a2.cif
_cod_data_source_block 1
_cod_original_sg_symbol_H-M Pnma
_cod_database_code 7228140

loop_
_symmetry_equiv_pos_as_xyz
'x, y, z'
'-x+1/2, -y, z+1/2'
'x+1/2, -y+1/2, -z+1/2'
'-x, y+1/2, -z'
'-x, -y, -z'
'x-1/2, y, -z-1/2'
'-x-1/2, y-1/2, z-1/2'
'x, -y-1/2, z'

loop_
_atom_site_label
_atom_site_type_symbol
_atom_site_fract_x
_atom_site_fract_y
_atom_site_fract_z
_atom_site_U_iso_or_equiv
_atom_site_adp_type
_atom_site_occupancy
_atom_site_symmetry_multiplicity
_atom_site_calc_flag
_atom_site_refinement_flags
_atom_site_disorder_group
Pb1 Pb 0.32176(6) 0.2500 0.74882(3) 0.0402(2) Uani 1 2 d S .
I1 I 0.07310(10) 0.46187(8) 0.81422(5) 0.0566(3) Uani 1 1 d . .
I2 I 0.57523(12) 0.2500 0.88172(6) 0.0492(3) Uani 1 2 d S .
N1 N 0.7179(12) 0.7500 0.9530(5) 0.069(5) Uani 1 2 d SD .
N2 N 0.393(2) 0.7500 0.7892(10) 0.069(5) Uani 1 2 d S .
H2A H 0.3616 0.6784 0.7712 0.083 Uiso 0.50 1 calc PR .
H2B H 0.3578 0.8216 0.7724 0.083 Uiso 0.50 1 calc PR .
C1 C 1.095(2) 0.7500 0.9603(16) 0.103(10) Uani 0.50 2 d SPDU 1
H1A H 1.1977 0.7933 0.9471 0.155 Uiso 0.25 1 d PR 1
H1B H 1.1218 0.6802 0.9908 0.155 Uiso 0.25 1 d PR 1
H1C H 1.0395 0.7172 0.9198 0.155 Uiso 0.25 1 d PR 1
C2 C 0.9847(18) 0.8429(15) 0.9966(19) 0.089(9) Uani 0.25 1 d PDU 1
H2C H 0.9508 0.9128 0.9673 0.107 Uiso 0.25 1 d PR 1
H2D H 1.0334 0.8757 1.0385 0.107 Uiso 0.25 1 d PR 1
C3 C 0.8455(18) 0.7500 1.0092(8) 0.093(9) Uani 0.50 2 d SPDU 1
H3A H 0.8914 0.6650 1.0140 0.112 Uiso 0.25 1 d PR 1
H3B H 0.7912 0.7722 1.0520 0.112 Uiso 0.25 1 d PR 1
C1' C 1.084(4) 0.7500 0.9314(9) 0.144(18) Uani 0.50 2 d SPDU 2
H1'A H 1.2054 0.7500 0.9375 0.216 Uiso 0.50 2 d SPR 2
H1'B H 1.0512 0.6747 0.9061 0.216 Uiso 0.25 1 d PR 2
H1'C H 1.0512 0.8253 0.9061 0.216 Uiso 0.25 1 d PR 2
C2' C 1.0114(14) 0.7500 1.0017(10) 0.111(8) Uani 0.50 2 d SPDU 2
H2'A H 1.0564 0.8236 1.0253 0.133 Uiso 0.25 1 d PR 2
H2'B H 1.0564 0.6764 1.0253 0.133 Uiso 0.25 1 d PR 2
C3' C 0.8267(13) 0.7500 1.0154(7) 0.092(9) Uani 0.50 2 d SPDU 2
H3'A H 0.7996 0.6754 1.0424 0.110 Uiso 0.25 1 d PR 2
H3'B H 0.7996 0.8246 1.0424 0.110 Uiso 0.25 1 d PR 2
C4 C 0.663(2) 0.8609(14) 0.9248(9) 0.080(5) Uani 1 1 d . .
H4 H 0.7004 0.9379 0.9439 0.096 Uiso 1 1 calc R .
C5 C 0.5601(13) 0.8658(14) 0.8728(8) 0.063(4) Uani 1 1 d . .
H5 H 0.5268 0.9446 0.8546 0.076 Uiso 1 1 calc R .
C6 C 0.499(3) 0.7500 0.8438(10) 0.055(4) Uani 1 2 d S .

loop_
_atom_site_aniso_label
_atom_site_aniso_U_11
_atom_site_aniso_U_22
_atom_site_aniso_U_33
_atom_site_aniso_U_23
_atom_site_aniso_U_13
_atom_site_aniso_U_12
Pb1 0.0309(4) 0.0393(4) 0.0505(5) 0.000 -0.0001(2) 0.000
I1 0.0572(5) 0.0463(5) 0.0663(7) -0.0106(4) -0.0022(3) 0.0001(3)
I2 0.0465(6) 0.0534(7) 0.0476(7) 0.000 0.0004(4) 0.000
N1 0.037(6) 0.097(11) 0.075(12) 0.000 0.004(7) 0.000
N2 0.084(10) 0.057(9) 0.067(11) 0.000 -0.030(9) 0.000
C1 0.086(16) 0.139(18) 0.084(17) 0.000 -0.013(15) 0.000
C2 0.076(14) 0.108(15) 0.083(15) 0.005(13) -0.004(14) -0.002(13)
C3 0.073(14) 0.127(16) 0.081(15) 0.000 0.005(14) 0.000
C1' 0.13(3) 0.17(3) 0.13(3) 0.000 0.01(2) 0.000
C2' 0.096(14) 0.149(15) 0.088(14) 0.000 -0.014(13) 0.000
C3' 0.069(14) 0.128(16) 0.079(15) 0.000 0.016(13) 0.000
C4 0.077(9) 0.062(7) 0.101(13) -0.009(8) 0.009(9) -0.020(8)
C5 0.059(7) 0.047(7) 0.083(11) -0.025(7) -0.015(6) 0.018(5)
C6 0.076(10) 0.038(9) 0.051(10) 0.000 0.015(9) 0.000

loop_
_atom_type_symbol
_atom_type_description
_atom_type_scat_dispersion_real
_atom_type_scat_dispersion_imag
_atom_type_scat_source
C C 0.0033 0.0016 'International Tables Vol C Tables 4.2.6.8 and 6.1.1.4'
H H 0.0000 0.0000 'International Tables Vol C Tables 4.2.6.8 and 6.1.1.4'
I I -0.4742 1.8119 'International Tables Vol C Tables 4.2.6.8 and 6.1.1.4'
N N 0.0061 0.0033 'International Tables Vol C Tables 4.2.6.8 and 6.1.1.4'
Pb Pb -3.3944 10.1111 'International Tables Vol C Tables 4.2.6.8 and 6.1.1.4'

loop_
_geom_angle_atom_site_label_1
_geom_angle_atom_site_label_2
_geom_angle_atom_site_label_3
_geom_angle
_geom_angle_site_symmetry_1
_geom_angle_site_symmetry_3
I2 Pb1 I1 94.26(2) 6_557 6_657
I2 Pb1 I1 94.26(2) 6_557 3_556
I1 Pb1 I1 86.95(3) 6_657 3_556
I2 Pb1 I1 86.62(2) 6_557 .
I1 Pb1 I1 93.12(3) 6_657 .
I1 Pb1 I1 179.11(2) 3_556 .
I2 Pb1 I1 86.62(2) 6_557 8_565
I1 Pb1 I1 179.11(2) 6_657 8_565
I1 Pb1 I1 93.12(3) 3_556 8_565
I1 Pb1 I1 86.79(3) . 8_565
I2 Pb1 I2 179.73(3) 6_557 .
I1 Pb1 I2 85.54(2) 6_657 .
I1 Pb1 I2 85.54(2) 3_556 .
I1 Pb1 I2 93.58(2) . .
I1 Pb1 I2 93.58(2) 8_565 .
Pb1 I1 Pb1 75.760(19) 6_557 .
Pb1 I2 Pb1 75.35(3) 6_657 .
C4 N1 C4 117.7(16) 8_575 .
C4 N1 C3' 121.1(8) 8_575 .
C4 N1 C3' 121.1(8) . .
C4 N1 C3 121.1(8) 8_575 .
C4 N1 C3 121.1(8) . .
C3' N1 C3 7.4(9) . .
C6 N2 H2A 120.0 . .
C6 N2 H2B 120.0 . .
H2A N2 H2B 120.0 . .
C2 C1 C2 81.7(16) 8_575 .
C2 C1 H1A 158.2 8_575 .
C2 C1 H1A 108.4 . .
C2 C1 H1B 48.8 8_575 .
C2 C1 H1B 109.4 . .
H1A C1 H1B 109.5 . .
C2 C1 H1C 83.6 8_575 .
C2 C1 H1C 110.7 . .
H1A C1 H1C 109.5 . .
H1B C1 H1C 109.5 . .
C2 C1 H1'A 137.7 8_575 .
C2 C1 H1'A 137.7 . .
H1A C1 H1'A 29.4 . .
H1B C1 H1'A 94.7 . .
H1C C1 H1'A 92.1 . .
C2 C1 H1'B 80.8 8_575 .
C2 C1 H1'B 126.7 . .
H1A C1 H1'B 106.3 . .
H1B C1 H1'B 95.4 . .
H1C C1 H1'B 17.4 . .
H1'A C1 H1'B 82.9 . .
C2 C1 H1'C 126.7 8_575 .
C2 C1 H1'C 80.8 . .
H1A C1 H1'C 74.8 . .
H1B C1 H1'C 166.2 . .
H1C C1 H1'C 57.2 . .
H1'A C1 H1'C 82.9 . .
H1'B C1 H1'C 70.8 . .
C2 C1 H2'A 79.4 8_575 .
C2 C1 H2'A 31.8 . .
H1A C1 H2'A 98.9 . .
H1B C1 H2'A 85.1 . .
H1C C1 H2'A 140.5 . .
H1'A C1 H2'A 124.0 . .
H1'B C1 H2'A 153.0 . .
H1'C C1 H2'A 107.5 . .
C2 C1 H2'B 31.8 8_575 .
C2 C1 H2'B 79.4 . .
H1A C1 H2'B 129.1 . .
H1B C1 H2'B 31.2 . .
H1C C1 H2'B 114.2 . .
H1'A C1 H2'B 124.0 . .
H1'B C1 H2'B 107.5 . .
H1'C C1 H2'B 153.0 . .
H2'A C1 H2'B 61.2 . .
C1 C2 C3 94.9(14) . .
C1 C2 C2 49.1(8) . 8_575
C3 C2 C2 49.3(7) . 8_575
C1 C2 H2C 112.2 . .
C3 C2 H2C 112.7 . .
C2 C2 H2C 139.3 8_575 .
C1 C2 H2D 113.6 . .
C3 C2 H2D 112.8 . .
C2 C2 H2D 110.8 8_575 .
H2C C2 H2D 109.9 . .
C1 C2 H2'A 75.9 . .
C3 C2 H2'A 103.8 . .
C2 C2 H2'A 75.8 8_575 .
H2C C2 H2'A 141.2 . .
H2D C2 H2'A 40.2 . .
N1 C3 C2 112.4(16) . .
N1 C3 C2 112.4(16) . 8_575
C2 C3 C2 81.5(15) . 8_575
N1 C3 H3A 109.0 . .
C2 C3 H3A 109.8 . .
C2 C3 H3A 30.3 8_575 .
N1 C3 H3B 109.3 . .
C2 C3 H3B 108.3 . .
C2 C3 H3B 129.0 8_575 .
H3A C3 H3B 107.8 . .
N1 C3 H3'A 102.2 . .
C2 C3 H3'A 145.3 . .
C2 C3 H3'A 82.8 8_575 .
H3A C3 H3'A 53.2 . .
H3B C3 H3'A 60.5 . .
N1 C3 H3'B 102.2 . .
C2 C3 H3'B 82.8 . .
C2 C3 H3'B 145.3 8_575 .
H3A C3 H3'B 137.5 . .
H3B C3 H3'B 32.6 . .
H3'A C3 H3'B 93.0 . .
C2' C1' H1A 93.7 . .
C2' C1' H1B 47.2 . .
H1A C1' H1B 78.7 . .
C2' C1' H1C 97.3 . .
H1A C1' H1C 162.2 . .
H1B C1' H1C 98.7 . .
C2' C1' H1'A 105.8 . .
H1A C1' H1'A 27.9 . .
H1B C1' H1'A 71.8 . .
H1C C1' H1'A 134.5 . .
C2' C1' H1'B 111.3 . .
H1A C1' H1'B 137.1 . .
H1B C1' H1'B 93.0 . .
H1C C1' H1'B 25.1 . .
H1'A C1' H1'B 109.5 . .
C2' C1' H1'C 111.3 . .
H1A C1' H1'C 91.7 . .
H1B C1' H1'C 154.7 . .
H1C C1' H1'C 97.2 . .
H1'A C1' H1'C 109.5 . .
H1'B C1' H1'C 109.5 . .
C1' C2' C3' 123.2(18) . .
C1' C2' H1B 62.5 . .
C3' C2' H1B 140.8 . .
C1' C2' H2D 113.2 . .
C3' C2' H2D 91.6 . .
H1B C2' H2D 123.4 . .
C1' C2' H3A 116.5 . .
C3' C2' H3A 42.4 . .
H1B C2' H3A 98.7 . .
H2D C2' H3A 125.6 . .
C1' C2' H2'A 107.2 . .
C3' C2' H2'A 106.1 . .
H1B C2' H2'A 108.2 . .
H2D C2' H2'A 15.2 . .
H3A C2' H2'A 135.6 . .
C1' C2' H2'B 107.2 . .
C3' C2' H2'B 106.1 . .
H1B C2' H2'B 46.0 . .
H2D C2' H2'B 115.3 . .
H3A C2' H2'B 69.0 . .
H2'A C2' H2'B 105.9 . .
C2' C3' N1 115.0(12) . .
C2' C3' H3A 60.3 . .
N1 C3' H3A 105.5 . .
C2' C3' H3B 120.3 . .
N1 C3' H3B 121.5 . .
H3A C3' H3B 116.8 . .
C2' C3' H3'A 108.4 . .
N1 C3' H3'A 108.4 . .
H3A C3' H3'A 54.9 . .
H3B C3' H3'A 70.9 . .
C2' C3' H3'B 108.4 . .
N1 C3' H3'B 108.4 . .
H3A C3' H3'B 145.6 . .
H3B C3' H3'B 37.1 . .
H3'A C3' H3'B 108.0 . .
C5 C4 N1 123.4(14) . .
C5 C4 H4 118.3 . .
N1 C4 H4 118.3 . .
C4 C5 C6 119.2(15) . .
C4 C5 H5 120.4 . .
C6 C5 H5 120.4 . .
N2 C6 C5 121.5(9) . 8_575
N2 C6 C5 121.5(9) . .
C5 C6 C5 117.0(19) 8_575 .

loop_
_geom_bond_atom_site_label_1
_geom_bond_atom_site_label_2
_geom_bond_distance
_geom_bond_site_symmetry_2
Pb1 I2 3.1864(12) 6_557
Pb1 I1 3.2042(9) 6_657
Pb1 I1 3.2042(9) 3_556
Pb1 I1 3.2089(9) .
Pb1 I1 3.2089(9) 8_565
Pb1 I2 3.2559(12) .
I1 Pb1 3.2042(9) 6_557
I2 Pb1 3.1865(12) 6_657
N1 C4 1.349(17) 8_575
N1 C4 1.349(16) .
N1 C3' 1.480(9) .
N1 C3 1.481(9) .
N2 C6 1.34(3) .
N2 H2A 0.8600 .
N2 H2B 0.8600 .
C1 C2 1.478(10) 8_575
C1 C2 1.478(10) .
C1 H1A 0.9600 .
C1 H1B 0.9600 .
C1 H1C 0.9600 .
C2 C3 1.482(9) .
C2 C2 1.93(3) 8_575
C2 H2C 0.9600 .
C2 H2D 0.9600 .
C3 C2 1.482(9) 8_575
C3 H3A 0.9600 .
C3 H3B 0.9600 .
C1' C2' 1.477(10) .
C1' H1'A 0.9600 .
C1' H1'B 0.9600 .
C1' H1'C 0.9600 .
C2' C3' 1.479(9) .
C2' H2'A 0.9600 .
C2' H2'B 0.9600 .
C3' H3'A 0.9600 .
C3' H3'B 0.9600 .
C4 C5 1.29(2) .
C4 H4 0.9300 .
C5 C6 1.413(17) .
C5 H5 0.9300 .
C6 C5 1.413(17) 8_575
